data_4028977
loop_
_publ_author_name
'Akahori, Yoshihiro'
'Yamakoshi, Hiroyuki'
'Sawayama, Yuki'
'Hashimoto, Shunichi'
'Nakamura, Seiichi'

_publ_section_title
;
 Synthesis of Chiral Building Blocks for Oxygenated Terpenoids through a
 Simultaneous and Stereocontrolled Construction of Contiguous Quaternary
 Stereocenters by an Ireland-Claisen Rearrangement.
;
_journal_issue 2
_journal_name_full 'The Journal of organic chemistry'
_journal_page_first 720
_journal_page_last 735
_journal_paper_doi 10.1021/jo402537u
_journal_volume 79
_journal_year 2014
_chemical_absolute_configuration syn
_chemical_formula_moiety 'C30 H39 I O4 Si'
_chemical_formula_sum 'C30 H39 I O4 Si'
_chemical_formula_weight 618.60
_chemical_name_systematic
;

 ?

;
_space_group_IT_number 19
_symmetry_cell_setting orthorhombic
_symmetry_space_group_name_Hall 'P 2ac 2ab'
_symmetry_space_group_name_H-M 'P 21 21 21'
_atom_sites_solution_hydrogens geom
_atom_sites_solution_primary direct
_atom_sites_solution_secondary difmap
_audit_creation_method SHELXL-97
_cell_angle_alpha 90.00
_cell_angle_beta 90.00
_cell_angle_gamma 90.00
_cell_formula_units_Z 4
_cell_length_a 10.0598(5)
_cell_length_b 10.3875(5)
_cell_length_c 27.6339(14)
_cell_measurement_reflns_used 9811
_cell_measurement_temperature 153
_cell_measurement_theta_max 27.25
_cell_measurement_theta_min 2.45
_cell_volume 2887.6(2)
_computing_cell_refinement 'Bruker SAINT'
_computing_data_collection 'Bruker APEX2'
_computing_data_reduction 'Bruker SAINT'
_computing_molecular_graphics 'Bruker SHELXTL'
_computing_publication_material 'Bruker SHELXTL'
_computing_structure_refinement 'SHELXL-97 (Sheldrick, 1997)'
_computing_structure_solution 'SHELXS-97 (Sheldrick, 1990)'
_diffrn_ambient_temperature 153
_diffrn_detector_area_resol_mean 8.333
_diffrn_measured_fraction_theta_full 1.000
_diffrn_measured_fraction_theta_max 0.955
_diffrn_measurement_device_type 'Bruker APEX-II CCD'
_diffrn_measurement_method '\f and \w scans'
_diffrn_radiation_monochromator graphite
_diffrn_radiation_source 'fine-focus sealed tube'
_diffrn_radiation_type MoK\a
_diffrn_radiation_wavelength 0.71073
_diffrn_reflns_av_R_equivalents 0.0175
_diffrn_reflns_av_sigmaI/netI 0.0190
_diffrn_reflns_limit_h_max 12
_diffrn_reflns_limit_h_min -12
_diffrn_reflns_limit_k_max 13
_diffrn_reflns_limit_k_min -12
_diffrn_reflns_limit_l_max 35
_diffrn_reflns_limit_l_min -35
_diffrn_reflns_number 30513
_diffrn_reflns_theta_full 25.242
_diffrn_reflns_theta_max 27.48
_diffrn_reflns_theta_min 1.47
_diffrn_standards_number 0
_exptl_absorpt_coefficient_mu 1.183
_exptl_absorpt_correction_T_max 0.7456
_exptl_absorpt_correction_T_min 0.6864
_exptl_absorpt_correction_type analytical
_exptl_absorpt_process_details 'without a literature citation'
_exptl_crystal_colour colorless
_exptl_crystal_density_diffrn 1.423
_exptl_crystal_density_method 'not measured'
_exptl_crystal_description column
_exptl_crystal_F_000 1272
_exptl_crystal_size_max 0.5
_exptl_crystal_size_mid 0.3
_exptl_crystal_size_min 0.3
_refine_diff_density_max 0.740
_refine_diff_density_min -0.665
_refine_diff_density_rms 0.055
_refine_ls_abs_structure_details 'Flack H D (1983), Acta Cryst. A39, 876-881'
_refine_ls_abs_structure_Flack -0.003(11)
_refine_ls_extinction_coef 0
_refine_ls_extinction_expression Fc^*^=kFc[1+0.001xFc^2^\l^3^/sin(2\q)]^-1/4^
_refine_ls_extinction_method SHELXL
_refine_ls_goodness_of_fit_ref 1.021
_refine_ls_hydrogen_treatment constr
_refine_ls_matrix_type full
_refine_ls_number_parameters 331
_refine_ls_number_reflns 6180
_refine_ls_number_restraints 0
_refine_ls_restrained_S_all 1.021
_refine_ls_R_factor_all 0.0274
_refine_ls_R_factor_gt 0.0264
_refine_ls_shift/su_max 0.004
_refine_ls_shift/su_mean 0.000
_refine_ls_structure_factor_coef Fsqd
_refine_ls_weighting_details 'calc w=1/[\s^2^(Fo^2^)+(0.0233P)^2^+2.0703P] where P=(Fo^2^+2Fc^2^)/3'
_refine_ls_weighting_scheme calc
_refine_ls_wR_factor_gt 0.0624
_refine_ls_wR_factor_ref 0.0629
_reflns_number_gt 5986
_reflns_number_total 6180
_reflns_threshold_expression >2sigma(I)
_cod_data_source_file jo402537u_si_002.cif
_cod_data_source_block lactone6_0m
_cod_depositor_comments
;
The following automatic conversions were performed:

'_symmetry_cell_setting' value 'Orthorhombic' changed to
'orthorhombic' according to
/usr/data/users/saulius/automatic-downloads/current/ACS/lib/dictionaries/cif_core.dic
dictionary named 'cif_core.dic' version 2.4.2 from 2011-04-26.

Automatic conversion script
Id: cif_fix_values 2281 2013-09-26 08:29:07Z andrius 
;
_cod_original_sg_symbol_H-M P2(1)2(1)2(1)
_cod_database_code 4028977

loop_
_symmetry_equiv_pos_as_xyz
'x, y, z'
'-x+1/2, -y, z+1/2'
'-x, y+1/2, -z+1/2'
'x+1/2, -y+1/2, -z'

loop_
_atom_site_label
_atom_site_type_symbol
_atom_site_fract_x
_atom_site_fract_y
_atom_site_fract_z
_atom_site_U_iso_or_equiv
_atom_site_adp_type
_atom_site_occupancy
_atom_site_symmetry_multiplicity
_atom_site_calc_flag
_atom_site_refinement_flags
I1 I 0.45931(2) 0.90411(2) 0.757483(8) 0.05962(8) Uani 1 1 d .
Si2 Si 0.79598(6) 0.50635(5) 0.54931(2) 0.02143(11) Uani 1 1 d .
C1 C 0.5608(2) 0.6387(2) 0.57652(8) 0.0305(5) Uani 1 1 d .
H1 H 0.6209 0.7037 0.5869 0.037 Uiso 1 1 calc R
C2 C 0.4242(3) 0.6575(3) 0.58284(10) 0.0380(6) Uani 1 1 d .
H2 H 0.3925 0.7352 0.5968 0.046 Uiso 1 1 calc R
C3 C 0.3360(2) 0.5638(3) 0.56891(9) 0.0389(6) Uani 1 1 d .
H3 H 0.2433 0.5764 0.5734 0.047 Uiso 1 1 calc R
C4 C 0.3820(3) 0.4516(3) 0.54842(10) 0.0399(6) Uani 1 1 d .
H4 H 0.3212 0.3863 0.5389 0.048 Uiso 1 1 calc R
C5 C 0.5182(2) 0.4339(2) 0.54161(8) 0.0328(5) Uani 1 1 d .
H5 H 0.5486 0.3563 0.5272 0.039 Uiso 1 1 calc R
C6 C 0.6110(2) 0.5267(2) 0.55532(7) 0.0253(4) Uani 1 1 d .
C7 C 0.9767(2) 0.5133(2) 0.47046(8) 0.0298(5) Uani 1 1 d .
H7 H 1.0348 0.5519 0.4934 0.036 Uiso 1 1 calc R
C8 C 1.0229(3) 0.4903(2) 0.42395(8) 0.0335(5) Uani 1 1 d .
H8 H 1.1112 0.5132 0.4152 0.040 Uiso 1 1 calc R
C9 C 0.9393(3) 0.4336(2) 0.39031(8) 0.0362(5) Uani 1 1 d .
H9 H 0.9704 0.4163 0.3585 0.043 Uiso 1 1 calc R
C10 C 0.8106(3) 0.4022(3) 0.40306(8) 0.0378(5) Uani 1 1 d .
H10 H 0.7527 0.3642 0.3799 0.045 Uiso 1 1 calc R
C11 C 0.8474(2) 0.48148(19) 0.48470(7) 0.0229(4) Uani 1 1 d .
C12 C 0.7657(2) 0.4264(2) 0.44979(8) 0.0299(5) Uani 1 1 d .
H12 H 0.6769 0.4046 0.4581 0.036 Uiso 1 1 calc R
O1 O 1.01746(19) 1.08541(16) 0.66571(6) 0.0408(4) Uani 1 1 d .
O2 O 0.83187(15) 0.87606(18) 0.62179(6) 0.0344(4) Uani 1 1 d .
O3 O 0.8224(2) 1.06742(15) 0.70283(6) 0.0384(4) Uani 1 1 d .
C13 C 0.9264(2) 1.0196(2) 0.67795(8) 0.0284(5) Uani 1 1 d .
C14 C 0.9012(2) 0.8763(2) 0.66737(8) 0.0256(4) Uani 1 1 d .
C15 C 0.9248(2) 0.8588(2) 0.58208(9) 0.0336(5) Uani 1 1 d .
H15 H 0.9351 0.9424 0.5645 0.040 Uiso 1 1 calc R
C16 C 1.0567(3) 0.8228(2) 0.60514(11) 0.0417(6) Uani 1 1 d .
H16A H 1.1206 0.8949 0.6026 0.050 Uiso 1 1 calc R
H16B H 1.0953 0.7463 0.5891 0.050 Uiso 1 1 calc R
C17 C 1.0254(2) 0.7937(2) 0.65802(11) 0.0394(6) Uani 1 1 d .
H17 H 0.9989 0.7011 0.6604 0.047 Uiso 1 1 calc R
C18 C 1.1469(3) 0.8145(3) 0.69041(14) 0.0597(9) Uani 1 1 d .
H18A H 1.1660 0.9068 0.6927 0.090 Uiso 1 1 calc R
H18B H 1.2237 0.7699 0.6765 0.090 Uiso 1 1 calc R
H18C H 1.1288 0.7801 0.7228 0.090 Uiso 1 1 calc R
C19 C 0.8698(3) 0.7604(2) 0.54797(8) 0.0324(5) Uani 1 1 d .
H19A H 0.7777 0.7838 0.5390 0.039 Uiso 1 1 calc R
H19B H 0.9240 0.7582 0.5181 0.039 Uiso 1 1 calc R
C20 C 0.8599(2) 0.3691(2) 0.58778(8) 0.0264(4) Uani 1 1 d .
C21 C 1.0079(3) 0.3474(3) 0.57869(11) 0.0479(7) Uani 1 1 d .
H21A H 1.0393 0.2759 0.5988 0.072 Uiso 1 1 calc R
H21B H 1.0572 0.4257 0.5869 0.072 Uiso 1 1 calc R
H21C H 1.0221 0.3265 0.5445 0.072 Uiso 1 1 calc R
C22 C 0.8401(3) 0.3988(3) 0.64151(8) 0.0416(6) Uani 1 1 d .
H22A H 0.7459 0.4164 0.6477 0.062 Uiso 1 1 calc R
H22B H 0.8931 0.4743 0.6504 0.062 Uiso 1 1 calc R
H22C H 0.8685 0.3246 0.6609 0.062 Uiso 1 1 calc R
O4 O 0.87064(17) 0.63600(14) 0.57033(5) 0.0289(3) Uani 1 1 d .
C23 C 0.8015(2) 0.8411(2) 0.70758(9) 0.0278(5) Uani 1 1 d .
C24 C 0.8760(3) 0.8175(3) 0.75467(11) 0.0478(7) Uani 1 1 d .
H24A H 0.9506 0.8793 0.7571 0.057 Uiso 1 1 calc R
H24B H 0.9141 0.7296 0.7542 0.057 Uiso 1 1 calc R
C25 C 0.7869(3) 0.2446(2) 0.57560(11) 0.0499(7) Uani 1 1 d .
H25A H 0.7971 0.2259 0.5410 0.075 Uiso 1 1 calc R
H25B H 0.6924 0.2542 0.5833 0.075 Uiso 1 1 calc R
H25C H 0.8244 0.1738 0.5946 0.075 Uiso 1 1 calc R
C26 C 0.7163(3) 0.7259(3) 0.69384(13) 0.0534(8) Uani 1 1 d .
H26A H 0.7721 0.6599 0.6787 0.080 Uiso 1 1 calc R
H26B H 0.6472 0.7531 0.6710 0.080 Uiso 1 1 calc R
H26C H 0.6745 0.6903 0.7230 0.080 Uiso 1 1 calc R
C27 C 0.7872(4) 0.8316(4) 0.79913(11) 0.0607(9) Uani 1 1 d .
H27A H 0.7136 0.7684 0.7974 0.073 Uiso 1 1 calc R
H27B H 0.8394 0.8136 0.8287 0.073 Uiso 1 1 calc R
C28 C 0.7310(4) 0.9656(4) 0.80168(10) 0.0620(10) Uani 1 1 d .
H28A H 0.8047 1.0279 0.8056 0.074 Uiso 1 1 calc R
H28B H 0.6728 0.9727 0.8305 0.074 Uiso 1 1 calc R
C29 C 0.6515(3) 1.0001(3) 0.75672(10) 0.0431(6) Uani 1 1 d .
H29 H 0.6354 1.0951 0.7572 0.052 Uiso 1 1 calc R
C30 C 0.7220(3) 0.9672(2) 0.70975(8) 0.0294(5) Uani 1 1 d .
H30 H 0.6569 0.9698 0.6824 0.035 Uiso 1 1 calc R

loop_
_atom_site_aniso_label
_atom_site_aniso_U_11
_atom_site_aniso_U_22
_atom_site_aniso_U_33
_atom_site_aniso_U_23
_atom_site_aniso_U_13
_atom_site_aniso_U_12
I1 0.04750(11) 0.06920(14) 0.06216(13) -0.00928(10) 0.02343(9) 0.00871(10)
Si2 0.0236(3) 0.0191(2) 0.0215(3) -0.0036(2) 0.0015(2) -0.0017(2)
C1 0.0343(12) 0.0298(11) 0.0275(11) -0.0015(9) 0.0084(9) 0.0016(10)
C2 0.0404(14) 0.0340(13) 0.0396(13) 0.0036(10) 0.0159(11) 0.0107(11)
C3 0.0291(12) 0.0496(16) 0.0381(13) 0.0085(11) 0.0104(10) 0.0081(11)
C4 0.0286(12) 0.0517(15) 0.0395(13) -0.0016(11) 0.0021(10) -0.0060(11)
C5 0.0281(11) 0.0366(12) 0.0338(11) -0.0084(9) 0.0035(9) -0.0015(10)
C6 0.0256(10) 0.0284(11) 0.0219(10) -0.0008(8) 0.0029(8) 0.0024(9)
C7 0.0305(12) 0.0288(11) 0.0303(11) -0.0050(9) 0.0014(9) -0.0027(10)
C8 0.0341(12) 0.0301(11) 0.0364(12) -0.0004(9) 0.0114(10) -0.0013(10)
C9 0.0470(14) 0.0352(13) 0.0265(11) -0.0035(9) 0.0095(10) 0.0000(11)
C10 0.0421(13) 0.0451(13) 0.0262(10) -0.0079(11) -0.0033(9) -0.0037(13)
C11 0.0277(10) 0.0184(10) 0.0226(9) -0.0018(8) 0.0001(8) 0.0012(8)
C12 0.0286(11) 0.0328(12) 0.0282(10) -0.0031(9) -0.0007(9) -0.0029(9)
O1 0.0542(11) 0.0238(8) 0.0445(9) -0.0010(7) 0.0031(8) -0.0111(8)
O2 0.0236(7) 0.0501(11) 0.0294(8) -0.0172(8) 0.0006(6) 0.0001(7)
O3 0.0611(12) 0.0188(8) 0.0352(9) 0.0005(6) 0.0133(8) 0.0026(7)
C13 0.0419(13) 0.0207(11) 0.0227(10) 0.0004(8) -0.0059(9) 0.0011(9)
C14 0.0230(10) 0.0190(10) 0.0348(11) -0.0034(8) -0.0047(8) -0.0004(8)
C15 0.0340(13) 0.0253(11) 0.0415(13) -0.0101(10) 0.0155(10) -0.0071(9)
C16 0.0270(12) 0.0328(12) 0.0652(17) -0.0162(12) 0.0137(12) -0.0080(10)
C17 0.0265(12) 0.0180(10) 0.0737(18) 0.0021(11) 0.0021(12) 0.0020(10)
C18 0.0278(14) 0.0584(19) 0.093(3) 0.0243(18) -0.0098(15) 0.0066(13)
C19 0.0461(14) 0.0241(11) 0.0271(11) -0.0002(9) 0.0122(10) -0.0058(10)
C20 0.0276(11) 0.0247(11) 0.0270(11) -0.0004(8) 0.0009(8) 0.0022(9)
C21 0.0318(14) 0.0646(19) 0.0472(15) 0.0156(13) 0.0000(11) 0.0150(13)
C22 0.0641(17) 0.0329(13) 0.0277(11) 0.0046(11) 0.0066(11) 0.0082(13)
O4 0.0407(9) 0.0218(8) 0.0242(7) -0.0020(6) 0.0000(6) -0.0092(7)
C23 0.0297(11) 0.0179(10) 0.0357(12) -0.0006(8) -0.0017(10) 0.0025(9)
C24 0.0435(14) 0.0492(15) 0.0505(16) 0.0273(14) -0.0106(13) -0.0011(12)
C25 0.0648(19) 0.0224(12) 0.0624(18) 0.0009(12) -0.0240(16) -0.0018(12)
C26 0.0467(16) 0.0358(14) 0.077(2) -0.0271(14) 0.0274(16) -0.0144(13)
C27 0.070(2) 0.076(2) 0.0360(15) 0.0254(15) -0.0122(15) -0.0157(19)
C28 0.086(3) 0.075(2) 0.0243(12) -0.0130(13) 0.0066(14) -0.029(2)
C29 0.0603(16) 0.0315(12) 0.0376(13) -0.0047(11) 0.0163(13) -0.0026(11)
C30 0.0392(13) 0.0250(11) 0.0241(10) -0.0003(8) -0.0011(9) 0.0064(9)

loop_
_atom_type_symbol
_atom_type_description
_atom_type_scat_dispersion_real
_atom_type_scat_dispersion_imag
_atom_type_scat_source
C C 0.0033 0.0016 'International Tables Vol C Tables 4.2.6.8 and 6.1.1.4'
H H 0.0000 0.0000 'International Tables Vol C Tables 4.2.6.8 and 6.1.1.4'
O O 0.0106 0.0060 'International Tables Vol C Tables 4.2.6.8 and 6.1.1.4'
Si Si 0.0817 0.0704 'International Tables Vol C Tables 4.2.6.8 and 6.1.1.4'
I I -0.4742 1.8119 'International Tables Vol C Tables 4.2.6.8 and 6.1.1.4'

loop_
_geom_angle_atom_site_label_1
_geom_angle_atom_site_label_2
_geom_angle_atom_site_label_3
_geom_angle
O4 Si2 C11 108.80(9)
O4 Si2 C6 109.16(10)
C11 Si2 C6 111.86(10)
O4 Si2 C20 105.25(9)
C11 Si2 C20 109.70(9)
C6 Si2 C20 111.81(10)
C6 C1 C2 121.5(2)
C6 C1 H1 119.2
C2 C1 H1 119.2
C3 C2 C1 120.1(2)
C3 C2 H2 119.9
C1 C2 H2 119.9
C2 C3 C4 119.9(2)
C2 C3 H3 120.0
C4 C3 H3 120.0
C3 C4 C5 119.8(3)
C3 C4 H4 120.1
C5 C4 H4 120.1
C4 C5 C6 122.0(2)
C4 C5 H5 119.0
C6 C5 H5 119.0
C1 C6 C5 116.6(2)
C1 C6 Si2 119.21(17)
C5 C6 Si2 124.12(17)
C8 C7 C11 122.1(2)
C8 C7 H7 118.9
C11 C7 H7 118.9
C7 C8 C9 119.4(2)
C7 C8 H8 120.3
C9 C8 H8 120.3
C10 C9 C8 119.9(2)
C10 C9 H9 120.0
C8 C9 H9 120.0
C9 C10 C12 119.9(2)
C9 C10 H10 120.0
C12 C10 H10 120.0
C12 C11 C7 116.85(19)
C12 C11 Si2 123.63(16)
C7 C11 Si2 119.44(16)
C11 C12 C10 121.8(2)
C11 C12 H12 119.1
C10 C12 H12 119.1
C14 O2 C15 110.45(17)
C13 O3 C30 109.94(17)
O1 C13 O3 122.0(2)
O1 C13 C14 128.9(2)
O3 C13 C14 109.03(19)
O2 C14 C17 104.22(18)
O2 C14 C13 104.33(17)
C17 C14 C13 115.98(18)
O2 C14 C23 108.38(17)
C17 C14 C23 121.20(19)
C13 C14 C23 101.51(17)
O2 C15 C19 108.78(18)
O2 C15 C16 106.0(2)
C19 C15 C16 114.8(2)
O2 C15 H15 109.1
C19 C15 H15 109.1
C16 C15 H15 109.1
C15 C16 C17 105.7(2)
C15 C16 H16A 110.6
C17 C16 H16A 110.6
C15 C16 H16B 110.6
C17 C16 H16B 110.6
H16A C16 H16B 108.7
C16 C17 C14 102.6(2)
C16 C17 C18 111.5(2)
C14 C17 C18 118.2(2)
C16 C17 H17 108.0
C14 C17 H17 108.0
C18 C17 H17 108.0
C17 C18 H18A 109.5
C17 C18 H18B 109.5
H18A C18 H18B 109.5
C17 C18 H18C 109.5
H18A C18 H18C 109.5
H18B C18 H18C 109.5
O4 C19 C15 110.0(2)
O4 C19 H19A 109.7
C15 C19 H19A 109.7
O4 C19 H19B 109.7
C15 C19 H19B 109.7
H19A C19 H19B 108.2
C25 C20 C21 107.9(2)
C25 C20 C22 108.8(2)
C21 C20 C22 108.5(2)
C25 C20 Si2 110.59(16)
C21 C20 Si2 110.52(17)
C22 C20 Si2 110.45(16)
C20 C21 H21A 109.5
C20 C21 H21B 109.5
H21A C21 H21B 109.5
C20 C21 H21C 109.5
H21A C21 H21C 109.5
H21B C21 H21C 109.5
C20 C22 H22A 109.5
C20 C22 H22B 109.5
H22A C22 H22B 109.5
C20 C22 H22C 109.5
H22A C22 H22C 109.5
H22B C22 H22C 109.5
C19 O4 Si2 125.62(15)
C24 C23 C26 111.4(2)
C24 C23 C30 111.2(2)
C26 C23 C30 112.8(2)
C24 C23 C14 109.5(2)
C26 C23 C14 111.9(2)
C30 C23 C14 99.50(17)
C23 C24 C27 112.6(2)
C23 C24 H24A 109.1
C27 C24 H24A 109.1
C23 C24 H24B 109.1
C27 C24 H24B 109.1
H24A C24 H24B 107.8
C20 C25 H25A 109.5
C20 C25 H25B 109.5
H25A C25 H25B 109.5
C20 C25 H25C 109.5
H25A C25 H25C 109.5
H25B C25 H25C 109.5
C23 C26 H26A 109.5
C23 C26 H26B 109.5
H26A C26 H26B 109.5
C23 C26 H26C 109.5
H26A C26 H26C 109.5
H26B C26 H26C 109.5
C28 C27 C24 110.3(2)
C28 C27 H27A 109.6
C24 C27 H27A 109.6
C28 C27 H27B 109.6
C24 C27 H27B 109.6
H27A C27 H27B 108.1
C27 C28 C29 112.2(2)
C27 C28 H28A 109.2
C29 C28 H28A 109.2
C27 C28 H28B 109.2
C29 C28 H28B 109.2
H28A C28 H28B 107.9
C30 C29 C28 113.6(2)
C30 C29 I1 108.68(17)
C28 C29 I1 110.58(19)
C30 C29 H29 107.9
C28 C29 H29 107.9
I1 C29 H29 107.9
O3 C30 C29 105.93(18)
O3 C30 C23 103.97(18)
C29 C30 C23 117.9(2)
O3 C30 H30 109.5
C29 C30 H30 109.5
C23 C30 H30 109.5

loop_
_geom_bond_atom_site_label_1
_geom_bond_atom_site_label_2
_geom_bond_distance
I1 C29 2.175(3)
Si2 O4 1.6477(15)
Si2 C11 1.877(2)
Si2 C6 1.880(2)
Si2 C20 1.891(2)
C1 C6 1.397(3)
C1 C2 1.399(4)
C1 H1 0.9500
C2 C3 1.372(4)
C2 H2 0.9500
C3 C4 1.376(4)
C3 H3 0.9500
C4 C5 1.395(3)
C4 H4 0.9500
C5 C6 1.394(3)
C5 H5 0.9500
C7 C8 1.387(3)
C7 C11 1.399(3)
C7 H7 0.9500
C8 C9 1.385(4)
C8 H8 0.9500
C9 C10 1.381(4)
C9 H9 0.9500
C10 C12 1.390(3)
C10 H10 0.9500
C11 C12 1.391(3)
C12 H12 0.9500
O1 C13 1.192(3)
O2 C14 1.440(3)
O2 C15 1.453(3)
O3 C13 1.346(3)
O3 C30 1.463(3)
C13 C14 1.539(3)
C14 C17 1.537(3)
C14 C23 1.540(3)
C15 C19 1.497(3)
C15 C16 1.519(4)
C15 H15 1.0000
C16 C17 1.525(4)
C16 H16A 0.9900
C16 H16B 0.9900
C17 C18 1.531(4)
C17 H17 1.0000
C18 H18A 0.9800
C18 H18B 0.9800
C18 H18C 0.9800
C19 O4 1.432(3)
C19 H19A 0.9900
C19 H19B 0.9900
C20 C25 1.524(3)
C20 C21 1.526(3)
C20 C22 1.530(3)
C21 H21A 0.9800
C21 H21B 0.9800
C21 H21C 0.9800
C22 H22A 0.9800
C22 H22B 0.9800
C22 H22C 0.9800
C23 C24 1.522(3)
C23 C26 1.521(3)
C23 C30 1.537(3)
C24 C27 1.526(5)
C24 H24A 0.9900
C24 H24B 0.9900
C25 H25A 0.9800
C25 H25B 0.9800
C25 H25C 0.9800
C26 H26A 0.9800
C26 H26B 0.9800
C26 H26C 0.9800
C27 C28 1.504(5)
C27 H27A 0.9900
C27 H27B 0.9900
C28 C29 1.520(4)
C28 H28A 0.9900
C28 H28B 0.9900
C29 C30 1.518(3)
C29 H29 1.0000
C30 H30 1.0000
